data_2212490
loop_
_publ_author_name
'Rademeyer, Melanie'

_publ_section_title
;
 <i>catena</i>-Poly[cyclohexylammonium [cadmate(II)-tri-\m-bromido]]
;
_journal_coeditor_code BT2271
_journal_issue 3
_journal_name_full 'Acta Crystallographica Section E'
_journal_page_first m829
_journal_page_last m831
_journal_paper_doi 10.1107/S1600536807007647
_journal_volume 63
_journal_year 2007
_chemical_formula_iupac '(C6 H14 N) [Cd Br3]'
_chemical_formula_moiety 'C6 H14 N +, Br3 Cd -'
_chemical_formula_sum 'C6 H14 Br3 Cd N'
_chemical_formula_weight 452.31
_chemical_name_systematic
;
catena-Poly[cyclohexylammonium [cadmium(II)-tri-\m-bromido]]
;
_space_group_IT_number 14
_symmetry_cell_setting monoclinic
_symmetry_space_group_name_Hall '-P 2ybc'
_symmetry_space_group_name_H-M 'P 1 21/c 1'
_atom_sites_solution_hydrogens geom
_atom_sites_solution_primary direct
_atom_sites_solution_secondary difmap
_audit_creation_method SHELXL-97
_cell_angle_alpha 90.00
_cell_angle_beta 128.276(4)
_cell_angle_gamma 90.00
_cell_formula_units_Z 4
_cell_length_a 6.8783(5)
_cell_length_b 21.3163(13)
_cell_length_c 10.0532(7)
_cell_measurement_reflns_used 5306
_cell_measurement_temperature 295(2)
_cell_measurement_theta_max 32.1
_cell_measurement_theta_min 3.8
_cell_volume 1157.14(15)
_computing_cell_refinement 'CrysAlis RED (Oxford Diffraction, 2006)'
_computing_data_collection 'CrysAlis CCD (Oxford Diffraction, 2006)'
_computing_data_reduction 'CrysAlis RED'
_computing_molecular_graphics 'ORTEP-3 for Windows (Farrugia, 1997) and MERCURY (Bruno <i>et al.</i>,  2002)'
_computing_publication_material 'PLATON (Spek, 2003) and WinGX (Farrugia, 1999)'
_computing_structure_refinement 'SHELXL97 (Sheldrick, 1997)'
_computing_structure_solution 'SHELXS97 (Sheldrick, 1997)'
_diffrn_ambient_temperature 295(2)
_diffrn_measured_fraction_theta_full 0.997
_diffrn_measured_fraction_theta_max 0.918
_diffrn_measurement_device_type 'Oxford Excalibur2'
_diffrn_measurement_method \w-2\q
_diffrn_radiation_monochromator graphite
_diffrn_radiation_source 'fine-focus sealed tube'
_diffrn_radiation_type MoK\a
_diffrn_radiation_wavelength 0.71073
_diffrn_reflns_av_R_equivalents 0.0259
_diffrn_reflns_av_sigmaI/netI 0.0334
_diffrn_reflns_limit_h_max 10
_diffrn_reflns_limit_h_min -6
_diffrn_reflns_limit_k_max 30
_diffrn_reflns_limit_k_min -30
_diffrn_reflns_limit_l_max 15
_diffrn_reflns_limit_l_min -14
_diffrn_reflns_number 11801
_diffrn_reflns_theta_full 25.00
_diffrn_reflns_theta_max 32.13
_diffrn_reflns_theta_min 3.77
_diffrn_standards_decay_% 0
_diffrn_standards_interval_count 0
_diffrn_standards_interval_time 0
_diffrn_standards_number 0
_exptl_absorpt_coefficient_mu 12.195
_exptl_absorpt_correction_T_max 0.08928
_exptl_absorpt_correction_T_min 0.06215
_exptl_absorpt_correction_type multi-scan
_exptl_absorpt_process_details '(Blessing, 1995)'
_exptl_crystal_colour colourless
_exptl_crystal_density_diffrn 2.596
_exptl_crystal_density_method 'not measured'
_exptl_crystal_description block
_exptl_crystal_F_000 840
_exptl_crystal_size_max 0.25
_exptl_crystal_size_mid 0.20
_exptl_crystal_size_min 0.20
_refine_diff_density_max 0.880
_refine_diff_density_min -1.473
_refine_ls_extinction_method none
_refine_ls_goodness_of_fit_ref 1.179
_refine_ls_hydrogen_treatment constr
_refine_ls_matrix_type full
_refine_ls_number_parameters 103
_refine_ls_number_reflns 3723
_refine_ls_number_restraints 0
_refine_ls_restrained_S_all 1.179
_refine_ls_R_factor_all 0.0529
_refine_ls_R_factor_gt 0.0330
_refine_ls_shift/su_max 0.000
_refine_ls_shift/su_mean 0.000
_refine_ls_structure_factor_coef Fsqd
_refine_ls_weighting_details 'calc w=1/[\s^2^(Fo^2^)+(0.0354P)^2^+0.9923P] where P=(Fo^2^+2Fc^2^)/3'
_refine_ls_weighting_scheme calc
_refine_ls_wR_factor_gt 0.0860
_refine_ls_wR_factor_ref 0.0889
_reflns_number_gt 2701
_reflns_number_total 3723
_reflns_threshold_expression I>2\s(I)
_cod_data_source_file bt2271.cif
_cod_data_source_block I
_cod_original_cell_volume 1157.14(14)
_cod_original_sg_symbol_H-M 'P 21/c'
_cod_database_code 2212490
_cod_database_fobs_code 2212490

loop_
_symmetry_equiv_pos_as_xyz
'x, y, z'
'-x, y+1/2, -z+1/2'
'-x, -y, -z'
'x, -y-1/2, z-1/2'

loop_
_atom_site_type_symbol
_atom_site_label
_atom_site_fract_x
_atom_site_fract_y
_atom_site_fract_z
_atom_site_U_iso_or_equiv
_atom_site_adp_type
_atom_site_calc_flag
_atom_site_refinement_flags
_atom_site_occupancy
Cd Cd1 0.0000 0.0000 0.0000 0.03358(12) Uani d S 1
N N1 -0.1430(10) 0.0801(2) 0.5378(6) 0.0544(12) Uani d . 1
H H1A -0.2614 0.0521 0.5034 0.082 Uiso calc R 1
H H1B -0.0517 0.0853 0.6493 0.082 Uiso calc R 1
H H1C -0.0472 0.0666 0.5122 0.082 Uiso calc R 1
C C1 -0.2583(10) 0.1415(2) 0.4506(7) 0.0475(13) Uani d . 1
H H1 -0.3515 0.1348 0.3287 0.057 Uiso calc R 1
C C2 -0.4341(12) 0.1628(3) 0.4781(9) 0.0621(16) Uani d . 1
H H2A -0.3498 0.1648 0.5989 0.075 Uiso calc R 1
H H2B -0.5669 0.1324 0.4295 0.075 Uiso calc R 1
C C6 -0.0666(12) 0.1882(3) 0.5044(10) 0.0670(18) Uani d . 1
H H6A 0.0335 0.1740 0.4726 0.080 Uiso calc R 1
H H6B 0.0407 0.1919 0.6269 0.080 Uiso calc R 1
C C3 -0.5437(14) 0.2264(4) 0.4007(11) 0.086(2) Uani d . 1
H H3A -0.6577 0.2226 0.2783 0.103 Uiso calc R 1
H H3B -0.6361 0.2413 0.4380 0.103 Uiso calc R 1
C C5 -0.1741(16) 0.2521(3) 0.4264(10) 0.083(2) Uani d . 1
H H5A -0.0403 0.2823 0.4760 0.099 Uiso calc R 1
H H5B -0.2566 0.2501 0.3059 0.099 Uiso calc R 1
C C4 -0.3443(19) 0.2731(3) 0.4509(11) 0.092(3) Uani d . 1
H H4A -0.4222 0.3112 0.3859 0.111 Uiso calc R 1
H H4B -0.2540 0.2835 0.5696 0.111 Uiso calc R 1
Br Br1 -0.21794(8) -0.10080(2) 0.03106(5) 0.03248(12) Uani d . 1
Br Br2 -0.94765(8) -0.05928(2) -0.22207(6) 0.03447(12) Uani d . 1
Br Br3 -0.51088(8) -0.04025(2) 0.26206(6) 0.03505(12) Uani d . 1
Cd Cd2 -0.5000 0.0000 0.0000 0.03220(12) Uani d S 1

loop_
_atom_site_aniso_label
_atom_site_aniso_U_11
_atom_site_aniso_U_22
_atom_site_aniso_U_33
_atom_site_aniso_U_12
_atom_site_aniso_U_13
_atom_site_aniso_U_23
Cd1 0.0287(2) 0.0434(3) 0.0350(2) -0.00272(19) 0.0228(2) -0.0023(2)
N1 0.065(3) 0.032(2) 0.047(3) 0.003(2) 0.025(2) -0.004(2)
C1 0.057(3) 0.037(3) 0.034(2) -0.001(2) 0.021(2) 0.001(2)
C2 0.059(4) 0.053(4) 0.081(4) -0.001(3) 0.047(4) 0.006(3)
C6 0.069(4) 0.061(4) 0.092(5) -0.014(3) 0.060(4) -0.007(4)
C3 0.068(5) 0.074(5) 0.099(6) 0.027(4) 0.043(5) 0.023(4)
C5 0.110(6) 0.055(4) 0.090(5) -0.018(4) 0.066(5) 0.015(4)
C4 0.146(8) 0.036(3) 0.097(6) 0.022(5) 0.077(6) 0.017(4)
Br1 0.0329(2) 0.0280(2) 0.0347(2) -0.00001(16) 0.0200(2) -0.00171(17)
Br2 0.0317(2) 0.0386(2) 0.0333(2) -0.00646(18) 0.0202(2) -0.01052(18)
Br3 0.0306(2) 0.0419(3) 0.0288(2) 0.00096(18) 0.01647(18) 0.00515(18)
Cd2 0.0234(2) 0.0413(3) 0.0324(2) 0.00016(18) 0.01758(19) -0.00143(19)

loop_
_atom_type_symbol
_atom_type_description
_atom_type_scat_dispersion_real
_atom_type_scat_dispersion_imag
_atom_type_scat_source
C C 0.0033 0.0016 'International Tables Vol C Tables 4.2.6.8 and 6.1.1.4'
H H 0.0000 0.0000 'International Tables Vol C Tables 4.2.6.8 and 6.1.1.4'
Br Br -0.2901 2.4595 'International Tables Vol C Tables 4.2.6.8 and 6.1.1.4'
Cd Cd -0.8075 1.2024 'International Tables Vol C Tables 4.2.6.8 and 6.1.1.4'
N N 0.0061 0.0033 'International Tables Vol C Tables 4.2.6.8 and 6.1.1.4'

loop_
_geom_angle_atom_site_label_1
_geom_angle_atom_site_label_2
_geom_angle_atom_site_label_3
_geom_angle_site_symmetry_1
_geom_angle_site_symmetry_3
_geom_angle
Br1 Cd1 Br1 . 3 180.000(12)
Br1 Cd1 Br2 . 3_455 85.001(14)
Br1 Cd1 Br2 3 3_455 94.999(14)
Br1 Cd1 Br2 . 1_655 94.999(14)
Br1 Cd1 Br2 3 1_655 85.001(13)
Br2 Cd1 Br2 3_455 1_655 180.00(2)
Br1 Cd1 Br3 . 1_655 94.292(14)
Br1 Cd1 Br3 3 1_655 85.708(14)
Br2 Cd1 Br3 3_455 1_655 93.494(15)
Br2 Cd1 Br3 1_655 1_655 86.506(15)
Br1 Cd1 Br3 . 3_455 85.708(14)
Br1 Cd1 Br3 3 3_455 94.292(14)
Br2 Cd1 Br3 3_455 3_455 86.506(15)
Br2 Cd1 Br3 1_655 3_455 93.494(14)
Br3 Cd1 Br3 1_655 3_455 180.000(19)
Br1 Cd1 Cd2 . 1_655 128.047(9)
Br1 Cd1 Cd2 3 1_655 51.953(9)
Br2 Cd1 Cd2 3_455 1_655 128.893(9)
Br2 Cd1 Cd2 1_655 1_655 51.107(9)
Br3 Cd1 Cd2 1_655 1_655 52.270(11)
Br3 Cd1 Cd2 3_455 1_655 127.730(11)
Br1 Cd1 Cd2 . . 51.953(9)
Br1 Cd1 Cd2 3 . 128.047(9)
Br2 Cd1 Cd2 3_455 . 51.107(9)
Br2 Cd1 Cd2 1_655 . 128.893(9)
Br3 Cd1 Cd2 1_655 . 127.730(11)
Br3 Cd1 Cd2 3_455 . 52.270(11)
Cd2 Cd1 Cd2 1_655 . 180.0
C1 N1 H1A . . 109.5
C1 N1 H1B . . 109.5
H1A N1 H1B . . 109.5
C1 N1 H1C . . 109.5
H1A N1 H1C . . 109.5
H1B N1 H1C . . 109.5
C6 C1 C2 . . 112.2(5)
C6 C1 N1 . . 110.4(5)
C2 C1 N1 . . 111.1(5)
C6 C1 H1 . . 107.7
C2 C1 H1 . . 107.7
N1 C1 H1 . . 107.7
C1 C2 C3 . . 112.8(6)
C1 C2 H2A . . 109.0
C3 C2 H2A . . 109.0
C1 C2 H2B . . 109.0
C3 C2 H2B . . 109.0
H2A C2 H2B . . 107.8
C1 C6 C5 . . 112.4(6)
C1 C6 H6A . . 109.1
C5 C6 H6A . . 109.1
C1 C6 H6B . . 109.1
C5 C6 H6B . . 109.1
H6A C6 H6B . . 107.8
C4 C3 C2 . . 111.1(6)
C4 C3 H3A . . 109.4
C2 C3 H3A . . 109.4
C4 C3 H3B . . 109.4
C2 C3 H3B . . 109.4
H3A C3 H3B . . 108.0
C4 C5 C6 . . 112.7(6)
C4 C5 H5A . . 109.1
C6 C5 H5A . . 109.1
C4 C5 H5B . . 109.1
C6 C5 H5B . . 109.1
H5A C5 H5B . . 107.8
C5 C4 C3 . . 114.5(7)
C5 C4 H4A . . 108.6
C3 C4 H4A . . 108.6
C5 C4 H4B . . 108.6
C3 C4 H4B . . 108.6
H4A C4 H4B . . 107.6
Cd1 Br1 Cd2 . . 76.973(13)
Cd2 Br2 Cd1 . 1_455 77.024(12)
Cd2 Br3 Cd1 . 1_455 75.047(12)
Br2 Cd2 Br2 . 3_455 180.00(3)
Br2 Cd2 Br1 . 3_455 84.915(14)
Br2 Cd2 Br1 3_455 3_455 95.085(14)
Br2 Cd2 Br1 . . 95.085(14)
Br2 Cd2 Br1 3_455 . 84.915(14)
Br1 Cd2 Br1 3_455 . 180.000(12)
Br2 Cd2 Br3 . . 87.375(14)
Br2 Cd2 Br3 3_455 . 92.625(14)
Br1 Cd2 Br3 3_455 . 85.376(13)
Br1 Cd2 Br3 . . 94.624(13)
Br2 Cd2 Br3 . 3_455 92.625(14)
Br2 Cd2 Br3 3_455 3_455 87.375(14)
Br1 Cd2 Br3 3_455 3_455 94.624(13)
Br1 Cd2 Br3 . 3_455 85.376(13)
Br3 Cd2 Br3 . 3_455 180.00(3)
Br2 Cd2 Cd1 . . 128.131(10)
Br2 Cd2 Cd1 3_455 . 51.869(10)
Br1 Cd2 Cd1 3_455 . 128.926(9)
Br1 Cd2 Cd1 . . 51.074(9)
Br3 Cd2 Cd1 . . 127.318(10)
Br3 Cd2 Cd1 3_455 . 52.683(10)
Br2 Cd2 Cd1 . 1_455 51.869(10)
Br2 Cd2 Cd1 3_455 1_455 128.131(10)
Br1 Cd2 Cd1 3_455 1_455 51.074(9)
Br1 Cd2 Cd1 . 1_455 128.926(9)
Br3 Cd2 Cd1 . 1_455 52.682(10)
Br3 Cd2 Cd1 3_455 1_455 127.317(10)
Cd1 Cd2 Cd1 . 1_455 180.0

loop_
_geom_bond_atom_site_label_1
_geom_bond_atom_site_label_2
_geom_bond_site_symmetry_2
_geom_bond_distance
Cd1 Br1 . 2.7462(5)
Cd1 Br1 3 2.7462(5)
Cd1 Br2 3_455 2.7761(5)
Cd1 Br2 1_655 2.7761(5)
Cd1 Br3 1_655 2.8310(5)
Cd1 Br3 3_455 2.8310(5)
Cd1 Cd2 1_655 3.4392(3)
Cd1 Cd2 . 3.4392(3)
N1 C1 . 1.498(7)
N1 H1A . 0.8900
N1 H1B . 0.8900
N1 H1C . 0.8900
C1 C6 . 1.463(8)
C1 C2 . 1.469(8)
C1 H1 . 0.9800
C2 C3 . 1.511(9)
C2 H2A . 0.9700
C2 H2B . 0.9700
C6 C5 . 1.517(10)
C6 H6A . 0.9700
C6 H6B . 0.9700
C3 C4 . 1.506(11)
C3 H3A . 0.9700
C3 H3B . 0.9700
C5 C4 . 1.410(10)
C5 H5A . 0.9700
C5 H5B . 0.9700
C4 H4A . 0.9700
C4 H4B . 0.9700
Br1 Cd2 . 2.7799(5)
Br2 Cd2 . 2.7469(5)
Br2 Cd1 1_455 2.7761(5)
Br3 Cd2 . 2.8154(5)
Br3 Cd1 1_455 2.8310(5)
Cd2 Br2 3_455 2.7469(5)
Cd2 Br1 3_455 2.7799(5)
Cd2 Br3 3_455 2.8154(5)
Cd2 Cd1 1_455 3.4392(3)

loop_
_geom_hbond_atom_site_label_D
_geom_hbond_atom_site_label_H
_geom_hbond_atom_site_label_A
_geom_hbond_site_symmetry_A
_geom_hbond_distance_DH
_geom_hbond_distance_HA
_geom_hbond_distance_DA
_geom_hbond_angle_DHA
N1 H1A Br3 . 0.89 2.75 3.462(5) 138.1
N1 H1B Br1 3_556 0.89 2.55 3.437(4) 178.7
N1 H1C Br2 3_455 0.89 2.90 3.620(5) 139.2

loop_
_geom_torsion_atom_site_label_1
_geom_torsion_atom_site_label_2
_geom_torsion_atom_site_label_3
_geom_torsion_atom_site_label_4
_geom_torsion_site_symmetry_1
_geom_torsion_site_symmetry_4
_geom_torsion
C6 C1 C2 C3 . . 52.6(8)
N1 C1 C2 C3 . . 176.7(6)
C2 C1 C6 C5 . . -52.6(8)
N1 C1 C6 C5 . . -177.1(6)
C1 C2 C3 C4 . . -49.7(9)
C1 C6 C5 C4 . . 52.2(9)
C6 C5 C4 C3 . . -50.9(10)
C2 C3 C4 C5 . . 49.9(10)
Br1 Cd1 Br1 Cd2 3 . -12E1(10)
Br2 Cd1 Br1 Cd2 3_455 . 42.956(12)
Br2 Cd1 Br1 Cd2 1_655 . -137.044(12)
Br3 Cd1 Br1 Cd2 1_655 . 136.097(12)
Br3 Cd1 Br1 Cd2 3_455 . -43.903(12)
Cd2 Cd1 Br1 Cd2 1_655 . 180.0
Cd1 Br2 Cd2 Br2 1_455 3_455 -14E1(10)
Cd1 Br2 Cd2 Br1 1_455 3_455 -42.938(12)
Cd1 Br2 Cd2 Br1 1_455 . 137.062(12)
Cd1 Br2 Cd2 Br3 1_455 . 42.649(13)
Cd1 Br2 Cd2 Br3 1_455 3_455 -137.351(13)
Cd1 Br2 Cd2 Cd1 1_455 . 180.0
Cd1 Br1 Cd2 Br2 . . 136.466(12)
Cd1 Br1 Cd2 Br2 . 3_455 -43.534(12)
Cd1 Br1 Cd2 Br1 . 3_455 6E1(10)
Cd1 Br1 Cd2 Br3 . . -135.765(12)
Cd1 Br1 Cd2 Br3 . 3_455 44.235(12)
Cd1 Br1 Cd2 Cd1 . 1_455 180.0
Cd1 Br3 Cd2 Br2 1_455 . -42.075(13)
Cd1 Br3 Cd2 Br2 1_455 3_455 137.925(13)
Cd1 Br3 Cd2 Br1 1_455 3_455 43.031(11)
Cd1 Br3 Cd2 Br1 1_455 . -136.969(11)
Cd1 Br3 Cd2 Br3 1_455 3_455 7E1(10)
Cd1 Br3 Cd2 Cd1 1_455 . 180.0
Br1 Cd1 Cd2 Br2 . . -60.715(17)
Br1 Cd1 Cd2 Br2 3 . 119.285(17)
Br2 Cd1 Cd2 Br2 3_455 . 180.0
Br2 Cd1 Cd2 Br2 1_655 . 0.0
Br3 Cd1 Cd2 Br2 1_655 . -121.679(19)
Br3 Cd1 Cd2 Br2 3_455 . 58.321(19)
Cd2 Cd1 Cd2 Br2 1_655 . 0.0
Br1 Cd1 Cd2 Br2 . 3_455 119.285(17)
Br1 Cd1 Cd2 Br2 3 3_455 -60.715(17)
Br2 Cd1 Cd2 Br2 1_655 3_455 180.0
Br3 Cd1 Cd2 Br2 1_655 3_455 58.321(19)
Br3 Cd1 Cd2 Br2 3_455 3_455 -121.679(19)
Cd2 Cd1 Cd2 Br2 1_655 3_455 0.0
Br1 Cd1 Cd2 Br1 . 3_455 180.0
Br1 Cd1 Cd2 Br1 3 3_455 0.0
Br2 Cd1 Cd2 Br1 3_455 3_455 60.715(17)
Br2 Cd1 Cd2 Br1 1_655 3_455 -119.285(17)
Br3 Cd1 Cd2 Br1 1_655 3_455 119.036(17)
Br3 Cd1 Cd2 Br1 3_455 3_455 -60.964(17)
Cd2 Cd1 Cd2 Br1 1_655 3_455 0.0
Br1 Cd1 Cd2 Br1 3 . 180.0
Br2 Cd1 Cd2 Br1 3_455 . -119.285(17)
Br2 Cd1 Cd2 Br1 1_655 . 60.715(17)
Br3 Cd1 Cd2 Br1 1_655 . -60.964(17)
Br3 Cd1 Cd2 Br1 3_455 . 119.036(17)
Cd2 Cd1 Cd2 Br1 1_655 . 0.0
Br1 Cd1 Cd2 Br3 . . 60.964(17)
Br1 Cd1 Cd2 Br3 3 . -119.036(17)
Br2 Cd1 Cd2 Br3 3_455 . -58.321(19)
Br2 Cd1 Cd2 Br3 1_655 . 121.679(19)
Br3 Cd1 Cd2 Br3 1_655 . 0.0
Br3 Cd1 Cd2 Br3 3_455 . 180.0
Cd2 Cd1 Cd2 Br3 1_655 . 0.0
Br1 Cd1 Cd2 Br3 . 3_455 -119.036(17)
Br1 Cd1 Cd2 Br3 3 3_455 60.964(17)
Br2 Cd1 Cd2 Br3 3_455 3_455 121.679(19)
Br2 Cd1 Cd2 Br3 1_655 3_455 -58.321(19)
Br3 Cd1 Cd2 Br3 1_655 3_455 180.0
Cd2 Cd1 Cd2 Br3 1_655 3_455 0.0
Br1 Cd1 Cd2 Cd1 . 1_455 0.0
Br1 Cd1 Cd2 Cd1 3 1_455 0.0
Br2 Cd1 Cd2 Cd1 3_455 1_455 0.0
Br2 Cd1 Cd2 Cd1 1_655 1_455 0.0
Br3 Cd1 Cd2 Cd1 1_655 1_455 0.0
Br3 Cd1 Cd2 Cd1 3_455 1_455 0.0
Cd2 Cd1 Cd2 Cd1 1_655 1_455 0.0
